data_7004596
loop_
_publ_author_name
'Lima, Lu\'is M. P.'
'Delgado, Rita'
'Drew, Michael G. B.'
'Brand\~ao, Paula'
'F\'elix, V\'itor'

_publ_section_title
;
 Cyclam derivatives containing three acetate pendant arms: synthesis,
 acid--base, metal complexation and structural studies
;
_journal_issue 46
_journal_name_full 'Dalton Transactions'
_journal_page_first 6593
_journal_page_last 6608
_journal_paper_doi 10.1039/b809100e
_journal_year 2008
_chemical_formula_sum 'C17 H43.5 Cl2 N4 O21.25 P'
_chemical_formula_weight 745.93
_chemical_name_systematic
;
?
;
_space_group_IT_number 29
_symmetry_cell_setting orthorhombic
_symmetry_space_group_name_Hall 'P 2c -2ac'
_symmetry_space_group_name_H-M 'P c a 21'
_atom_sites_solution_hydrogens geom
_atom_sites_solution_primary direct
_atom_sites_solution_secondary difmap
_audit_creation_method SHELXL-97
_cell_angle_alpha 90.00
_cell_angle_beta 90.00
_cell_angle_gamma 90.00
_cell_formula_units_Z 4
_cell_length_a 11.6204(4)
_cell_length_b 12.5139(4)
_cell_length_c 20.6339(6)
_cell_measurement_temperature 150(2)
_cell_volume 3000.51(17)
_computing_cell_refinement 'Bruker SMART'
_computing_data_collection 'Bruker SMART'
_computing_data_reduction 'Bruker SAINT'
_computing_molecular_graphics 'PLATON (Spek, 2008)'
_computing_publication_material 'SHELXL-97 (Sheldrick, 1997)'
_computing_structure_refinement 'SHELXL-97 (Sheldrick, 1997)'
_computing_structure_solution 'SHELXS-97 (Sheldrick, 1990)'
_diffrn_ambient_temperature 150(2)
_diffrn_measured_fraction_theta_full 0.998
_diffrn_measured_fraction_theta_max 0.998
_diffrn_measurement_device_type 'CCD area detector'
_diffrn_measurement_method 'phi and omega scans'
_diffrn_radiation_monochromator graphite
_diffrn_radiation_source 'fine-focus sealed tube'
_diffrn_radiation_type MoK\a
_diffrn_radiation_wavelength 0.71073
_diffrn_reflns_av_R_equivalents 0.0349
_diffrn_reflns_av_sigmaI/netI 0.0668
_diffrn_reflns_limit_h_max 15
_diffrn_reflns_limit_h_min -15
_diffrn_reflns_limit_k_max 10
_diffrn_reflns_limit_k_min -17
_diffrn_reflns_limit_l_max 28
_diffrn_reflns_limit_l_min -25
_diffrn_reflns_number 15170
_diffrn_reflns_theta_full 29.13
_diffrn_reflns_theta_max 29.13
_diffrn_reflns_theta_min 1.63
_exptl_absorpt_coefficient_mu 0.368
_exptl_absorpt_correction_T_max 0.9854
_exptl_absorpt_correction_T_min 0.9642
_exptl_absorpt_correction_type multi-scan
_exptl_crystal_colour colourless
_exptl_crystal_density_diffrn 1.651
_exptl_crystal_density_method 'not measured'
_exptl_crystal_description block-shaped
_exptl_crystal_F_000 1570
_exptl_crystal_size_max 0.10
_exptl_crystal_size_mid 0.08
_exptl_crystal_size_min 0.04
_refine_diff_density_max 0.559
_refine_diff_density_min -0.557
_refine_diff_density_rms 0.090
_refine_ls_abs_structure_details 'Flack H D (1983), Acta Cryst. A39, 876-881'
_refine_ls_abs_structure_Flack 0.00(10)
_refine_ls_extinction_method none
_refine_ls_goodness_of_fit_ref 1.022
_refine_ls_hydrogen_treatment mixed
_refine_ls_matrix_type full
_refine_ls_number_parameters 425
_refine_ls_number_reflns 7743
_refine_ls_number_restraints 1
_refine_ls_restrained_S_all 1.022
_refine_ls_R_factor_all 0.0931
_refine_ls_R_factor_gt 0.0512
_refine_ls_shift/su_max 0.000
_refine_ls_shift/su_mean 0.000
_refine_ls_structure_factor_coef Fsqd
_refine_ls_weighting_details 'w=1/[\s^2^(Fo^2^)+(0.0796P)^2^+1.6283P] where P=(Fo^2^+2Fc^2^)/3'
_refine_ls_weighting_scheme calc
_refine_ls_wR_factor_gt 0.1293
_refine_ls_wR_factor_ref 0.1548
_reflns_number_gt 5421
_reflns_number_total 7743
_reflns_threshold_expression >2sigma(I)
_cod_data_source_file b809100e.txt
_cod_data_source_block compound_4
_cod_depositor_comments
;
The following automatic conversions were performed:
'_symmetry_cell_setting' value 'Orthorhombic' changed to 'orthorhombic'
according to '/home/saulius/struct/CIF-dictionaries/cif_core.dic'
dictionary named 'cif_core.dic' version 2.4.1 from 2010-06-29.

Automatic conversion script
Id: cif_fix_enum 1527 2010-12-29 10:47:43Z saulius 

The following automatic conversions were performed:

'_refine_ls_weighting_scheme' value 'calc
w=1/[\s^2^(Fo^2^)+(0.0796P)^2^+1.6283P] where P=(Fo^2^+2Fc^2^)/3' was
changed to 'calc'. New tag '_refine_ls_weighting_details' was
created. The value of the new tag was set to
'w=1/[\s^2^(Fo^2^)+(0.0796P)^2^+1.6283P] where P=(Fo^2^+2Fc^2^)/3'.

Automatic conversion script
Id: cif_fix_values 3143 2015-03-26 13:38:13Z robertas 
;
_cod_original_sg_symbol_H-M Pca21
_cod_original_formula_sum 'C17 H43.50 Cl2 N4 O21.25 P'
_cod_database_code 7004596

loop_
_symmetry_equiv_pos_as_xyz
'x, y, z'
'-x, -y, z+1/2'
'x+1/2, -y, z'
'-x+1/2, y, z+1/2'

loop_
_atom_site_label
_atom_site_type_symbol
_atom_site_fract_x
_atom_site_fract_y
_atom_site_fract_z
_atom_site_U_iso_or_equiv
_atom_site_adp_type
_atom_site_occupancy
_atom_site_calc_flag
_atom_site_refinement_flags
_atom_site_disorder_assembly
_atom_site_disorder_group
Cl Cl 0.13776(8) 0.43094(7) 0.36578(5) 0.0232(2) Uani 1 d . . .
O11 O 0.2076(3) 0.5246(3) 0.37464(18) 0.0414(9) Uani 1 d . . .
O12 O 0.2072(3) 0.3411(3) 0.35237(18) 0.0409(9) Uani 1 d . . .
O13 O 0.0644(4) 0.4489(3) 0.3101(2) 0.0611(12) Uani 1 d . . .
O14 O 0.0683(5) 0.4124(3) 0.4208(2) 0.0675(14) Uani 1 d . . .
Cl2 Cl 0.13568(9) 0.06423(8) 0.39908(6) 0.0317(3) Uani 1 d . . .
O21 O 0.0633(3) 0.1483(3) 0.4194(2) 0.0474(10) Uani 1 d . . .
O22 O 0.0801(3) -0.0363(3) 0.40711(19) 0.0409(9) Uani 1 d . . .
O23 O 0.1574(4) 0.0781(3) 0.3300(2) 0.0628(13) Uani 1 d . . .
O24 O 0.2439(4) 0.0645(3) 0.4299(3) 0.0747(16) Uani 1 d . . .
N1 N 0.0287(3) 0.3172(2) 0.00394(14) 0.0146(6) Uani 1 d . . .
H1 H 0.0523 0.2795 0.0404 0.018 Uiso 1 calc R . .
C2 C -0.0991(3) 0.3313(3) 0.00979(18) 0.0172(8) Uani 1 d . . .
H2A H -0.1295 0.3625 -0.0308 0.021 Uiso 1 calc R . .
H2B H -0.1160 0.3817 0.0455 0.021 Uiso 1 calc R . .
C3 C -0.1593(3) 0.2250(3) 0.02295(18) 0.0197(8) Uani 1 d . . .
H3A H -0.1330 0.1714 -0.0091 0.024 Uiso 1 calc R . .
H3B H -0.1376 0.1991 0.0666 0.024 Uiso 1 calc R . .
N4 N -0.2875(3) 0.2353(2) 0.01911(15) 0.0192(7) Uani 1 d . . .
H4 H -0.3099 0.2819 0.0519 0.023 Uiso 1 calc R . .
C5 C -0.3327(3) 0.2801(3) -0.04353(18) 0.0189(8) Uani 1 d . . .
H5A H -0.3052 0.3546 -0.0485 0.023 Uiso 1 calc R . .
H5B H -0.4178 0.2816 -0.0420 0.023 Uiso 1 calc R . .
C6 C -0.2944(4) 0.2150(3) -0.10167(19) 0.0215(8) Uani 1 d . . .
H6A H -0.2093 0.2135 -0.1035 0.026 Uiso 1 calc R . .
H6B H -0.3220 0.1406 -0.0970 0.026 Uiso 1 calc R . .
C7 C -0.3412(3) 0.2622(3) -0.16403(18) 0.0214(8) Uani 1 d . . .
H7A H -0.3108 0.3355 -0.1696 0.026 Uiso 1 calc R . .
H7B H -0.4261 0.2667 -0.1613 0.026 Uiso 1 calc R . .
N8 N -0.3078(3) 0.1948(2) -0.22217(15) 0.0192(7) Uani 1 d . . .
H8 H -0.3337 0.2304 -0.2589 0.023 Uiso 1 calc R . .
C9 C -0.1813(3) 0.1792(3) -0.22989(19) 0.0208(8) Uani 1 d . . .
H9A H -0.1668 0.1318 -0.2674 0.025 Uiso 1 calc R . .
H9B H -0.1504 0.1437 -0.1907 0.025 Uiso 1 calc R . .
C10 C -0.1188(4) 0.2849(3) -0.24018(19) 0.0223(8) Uani 1 d . . .
H10A H -0.1424 0.3161 -0.2822 0.027 Uiso 1 calc R . .
H10B H -0.1407 0.3356 -0.2055 0.027 Uiso 1 calc R . .
N11 N 0.0093(3) 0.2689(3) -0.23959(15) 0.0221(7) Uani 1 d . . .
H11 H 0.0255 0.2173 -0.2707 0.027 Uiso 1 calc R . .
C12 C 0.0583(4) 0.2280(3) -0.17553(18) 0.0203(8) Uani 1 d . . .
H12A H 0.1429 0.2208 -0.1795 0.024 Uiso 1 calc R . .
H12B H 0.0262 0.1563 -0.1663 0.024 Uiso 1 calc R . .
C13 C 0.0301(4) 0.3039(3) -0.11850(17) 0.0218(8) Uani 1 d . . .
H13A H 0.0708 0.3726 -0.1245 0.026 Uiso 1 calc R . .
H13B H -0.0536 0.3185 -0.1176 0.026 Uiso 1 calc R . .
C14 C 0.0671(3) 0.2530(3) -0.05448(17) 0.0190(8) Uani 1 d . . .
H14A H 0.0342 0.1801 -0.0516 0.023 Uiso 1 calc R . .
H14B H 0.1519 0.2463 -0.0538 0.023 Uiso 1 calc R . .
C15 C 0.0906(3) 0.4231(3) 0.00558(18) 0.0181(8) Uani 1 d . . .
H15A H 0.0612 0.4679 -0.0304 0.022 Uiso 1 calc R . .
H15B H 0.1734 0.4101 -0.0026 0.022 Uiso 1 calc R . .
P16 P 0.07640(9) 0.49828(9) 0.08113(5) 0.0207(2) Uani 1 d . . .
O161 O -0.0485(2) 0.5490(2) 0.08290(16) 0.0275(6) Uani 1 d . . .
O162 O 0.0774(3) 0.4167(2) 0.13457(15) 0.0263(7) Uani 1 d . . .
O163 O 0.1698(2) 0.5772(2) 0.07958(15) 0.0239(6) Uani 1 d . . .
C17 C -0.3404(4) 0.1277(3) 0.0343(2) 0.0271(9) Uani 1 d . . .
H17A H -0.3880 0.1044 -0.0028 0.032 Uiso 1 calc R . .
H17B H -0.2783 0.0745 0.0404 0.032 Uiso 1 calc R . .
C18 C -0.4131(4) 0.1315(3) 0.09378(19) 0.0262(9) Uani 1 d . . .
O181 O -0.4589(5) 0.0400(3) 0.1054(2) 0.0721(17) Uani 1 d . . .
O182 O -0.4229(3) 0.2124(2) 0.12571(14) 0.0346(8) Uani 1 d . . .
C19 C -0.3672(4) 0.0878(3) -0.2205(2) 0.0250(9) Uani 1 d . . .
H19A H -0.4437 0.0958 -0.2000 0.030 Uiso 1 calc R . .
H19B H -0.3215 0.0376 -0.1939 0.030 Uiso 1 calc R . .
C20 C -0.3818(4) 0.0420(3) -0.2885(2) 0.0263(9) Uani 1 d . . .
O201 O -0.4485(3) -0.0398(3) -0.28876(16) 0.0409(9) Uani 1 d . . .
O202 O -0.3399(4) 0.0869(3) -0.33503(16) 0.0444(9) Uani 1 d . . .
C21 C 0.0683(4) 0.3702(3) -0.2612(2) 0.0252(9) Uani 1 d . . .
H21A H 0.0802 0.4175 -0.2233 0.030 Uiso 1 calc R . .
H21B H 0.0187 0.4083 -0.2926 0.030 Uiso 1 calc R . .
C22 C 0.1828(4) 0.3456(4) -0.2922(2) 0.0290(10) Uani 1 d . . .
O221 O 0.2443(3) 0.4317(2) -0.29962(14) 0.0304(7) Uani 1 d . . .
O222 O 0.2085(3) 0.2565(3) -0.30844(18) 0.0445(9) Uani 1 d . . .
O300 O 0.0552(5) 0.2285(5) 0.2328(3) 0.0965(19) Uani 1 d . . .
O400 O 0.3560(4) 0.2816(3) 0.0308(2) 0.0645(12) Uani 1 d . . .
O500 O 0.0868(7) 0.1754(13) 0.0986(8) 0.031(3) Uani 0.50 d P A 1
O600 O 0.1296(9) 0.1808(11) 0.0920(8) 0.034(3) Uani 0.50 d P B 2
O700 O 0.8592(3) 0.3467(3) 0.18110(18) 0.0426(9) Uani 1 d . . .
O800 O -0.1925(11) -0.0895(10) 0.0741(7) 0.036(3) Uani 0.25 d P . .

loop_
_atom_site_aniso_label
_atom_site_aniso_U_11
_atom_site_aniso_U_22
_atom_site_aniso_U_33
_atom_site_aniso_U_23
_atom_site_aniso_U_13
_atom_site_aniso_U_12
Cl 0.0225(5) 0.0140(4) 0.0332(5) 0.0002(4) 0.0036(4) 0.0001(4)
O11 0.043(2) 0.0265(17) 0.054(2) -0.0041(16) -0.0043(17) -0.0138(15)
O12 0.0373(18) 0.0236(17) 0.062(2) -0.0054(16) 0.0072(18) 0.0154(14)
O13 0.053(3) 0.053(3) 0.077(3) 0.003(2) -0.035(2) 0.007(2)
O14 0.096(4) 0.038(2) 0.068(3) 0.002(2) 0.054(3) -0.002(2)
Cl2 0.0226(5) 0.0149(5) 0.0575(7) -0.0023(5) -0.0048(5) 0.0013(4)
O21 0.045(2) 0.0273(18) 0.070(3) 0.0000(18) 0.0114(19) 0.0129(16)
O22 0.046(2) 0.0208(16) 0.055(2) 0.0024(16) -0.0016(18) -0.0135(15)
O23 0.080(3) 0.046(3) 0.062(3) 0.011(2) 0.030(3) 0.012(2)
O24 0.037(2) 0.043(2) 0.144(5) -0.008(3) -0.044(3) 0.0009(19)
N1 0.0185(15) 0.0130(14) 0.0123(14) -0.0021(12) -0.0026(12) 0.0001(12)
C2 0.0172(18) 0.0175(18) 0.0170(17) -0.0007(14) 0.0001(14) -0.0023(15)
C3 0.027(2) 0.0164(18) 0.0155(17) 0.0026(15) 0.0025(16) -0.0039(16)
N4 0.0244(17) 0.0158(15) 0.0175(15) -0.0050(13) 0.0069(13) -0.0042(13)
C5 0.0187(18) 0.0180(18) 0.0201(18) -0.0038(15) 0.0000(16) 0.0013(15)
C6 0.027(2) 0.0190(18) 0.0187(18) -0.0037(15) -0.0014(17) 0.0043(16)
C7 0.0191(19) 0.021(2) 0.024(2) -0.0037(16) -0.0032(16) -0.0043(16)
N8 0.0270(17) 0.0138(15) 0.0167(15) 0.0017(12) -0.0060(14) -0.0024(14)
C9 0.026(2) 0.0183(19) 0.0186(19) -0.0001(15) -0.0029(16) -0.0002(16)
C10 0.029(2) 0.0218(19) 0.0164(18) -0.0020(16) -0.0054(16) 0.0032(18)
N11 0.0276(18) 0.0236(18) 0.0151(15) -0.0053(14) 0.0027(14) -0.0046(15)
C12 0.027(2) 0.0182(19) 0.0160(17) -0.0013(15) 0.0036(16) -0.0009(16)
C13 0.030(2) 0.0201(19) 0.0152(18) -0.0033(14) 0.0011(15) 0.0063(17)
C14 0.0206(19) 0.0178(18) 0.0186(18) 0.0002(15) 0.0014(16) 0.0000(15)
C15 0.0223(19) 0.0143(17) 0.0177(17) 0.0013(14) 0.0009(15) -0.0028(15)
P16 0.0241(5) 0.0185(4) 0.0195(4) 0.0011(4) -0.0010(4) -0.0018(4)
O161 0.0271(15) 0.0262(15) 0.0293(14) -0.0033(14) 0.0000(13) 0.0009(12)
O162 0.0287(16) 0.0208(15) 0.0295(15) 0.0070(12) -0.0071(13) -0.0047(13)
O163 0.0231(13) 0.0218(14) 0.0267(14) 0.0044(13) 0.0003(13) -0.0029(12)
C17 0.035(2) 0.0174(19) 0.029(2) -0.0066(17) 0.0117(19) -0.0090(17)
C18 0.039(2) 0.023(2) 0.017(2) -0.0017(16) 0.0081(18) -0.0071(18)
O181 0.131(4) 0.0229(18) 0.063(3) -0.0144(17) 0.070(3) -0.032(2)
O182 0.058(2) 0.0226(15) 0.0229(15) -0.0049(13) 0.0146(16) -0.0076(16)
C19 0.032(2) 0.0188(19) 0.024(2) -0.0007(16) -0.0068(18) -0.0084(18)
C20 0.034(2) 0.022(2) 0.023(2) 0.0015(18) -0.0112(19) -0.0056(18)
O201 0.063(2) 0.0262(17) 0.0339(18) -0.0039(14) -0.0199(17) -0.0126(16)
O202 0.068(3) 0.044(2) 0.0215(16) -0.0034(15) -0.0053(17) -0.0152(19)
C21 0.030(2) 0.025(2) 0.0203(19) 0.0025(16) 0.0087(17) -0.0079(18)
C22 0.033(2) 0.034(2) 0.0200(19) 0.0036(18) 0.0055(18) -0.005(2)
O221 0.0345(16) 0.0284(16) 0.0283(16) 0.0046(13) 0.0099(14) -0.0030(14)
O222 0.050(2) 0.0342(19) 0.049(2) -0.0059(17) 0.0235(18) -0.0004(17)
O300 0.077(4) 0.112(5) 0.101(4) 0.008(4) 0.013(3) 0.002(3)
O400 0.078(3) 0.048(2) 0.067(3) -0.010(2) -0.013(3) -0.011(2)
O500 0.022(5) 0.038(5) 0.033(5) 0.019(3) -0.001(5) 0.005(5)
O600 0.043(7) 0.021(4) 0.038(6) 0.005(4) -0.012(6) 0.002(6)
O700 0.044(2) 0.0334(19) 0.050(2) 0.0225(16) 0.0175(18) 0.0071(16)
O800 0.031(7) 0.037(7) 0.041(8) -0.015(6) -0.001(6) 0.009(6)

loop_
_atom_type_symbol
_atom_type_description
_atom_type_scat_dispersion_real
_atom_type_scat_dispersion_imag
_atom_type_scat_source
C C 0.0033 0.0016 'International Tables Vol C Tables 4.2.6.8 and 6.1.1.4'
H H 0.0000 0.0000 'International Tables Vol C Tables 4.2.6.8 and 6.1.1.4'
N N 0.0061 0.0033 'International Tables Vol C Tables 4.2.6.8 and 6.1.1.4'
O O 0.0106 0.0060 'International Tables Vol C Tables 4.2.6.8 and 6.1.1.4'
P P 0.1023 0.0942 'International Tables Vol C Tables 4.2.6.8 and 6.1.1.4'
Cl Cl 0.1484 0.1585 'International Tables Vol C Tables 4.2.6.8 and 6.1.1.4'

loop_
_geom_angle_atom_site_label_1
_geom_angle_atom_site_label_2
_geom_angle_atom_site_label_3
_geom_angle
_geom_angle_site_symmetry_1
_geom_angle_site_symmetry_3
_geom_angle_publ_flag
O12 Cl O14 110.7(2) . . ?
O12 Cl O11 110.6(2) . . ?
O14 Cl O11 110.8(3) . . ?
O12 Cl O13 107.8(2) . . ?
O14 Cl O13 109.1(3) . . ?
O11 Cl O13 107.9(2) . . ?
O24 Cl2 O21 113.4(3) . . ?
O24 Cl2 O22 110.7(3) . . ?
O21 Cl2 O22 110.7(2) . . ?
O24 Cl2 O23 106.6(3) . . ?
O21 Cl2 O23 107.8(3) . . ?
O22 Cl2 O23 107.3(3) . . ?
C2 N1 C15 111.6(3) . . ?
C2 N1 C14 114.7(3) . . ?
C15 N1 C14 110.1(3) . . ?
C2 N1 H1 106.7 . . ?
C15 N1 H1 106.7 . . ?
C14 N1 H1 106.7 . . ?
N1 C2 C3 111.4(3) . . ?
N1 C2 H2A 109.3 . . ?
C3 C2 H2A 109.3 . . ?
N1 C2 H2B 109.3 . . ?
C3 C2 H2B 109.3 . . ?
H2A C2 H2B 108.0 . . ?
N4 C3 C2 111.8(3) . . ?
N4 C3 H3A 109.3 . . ?
C2 C3 H3A 109.3 . . ?
N4 C3 H3B 109.3 . . ?
C2 C3 H3B 109.3 . . ?
H3A C3 H3B 107.9 . . ?
C3 N4 C5 115.1(3) . . ?
C3 N4 C17 108.4(3) . . ?
C5 N4 C17 111.6(3) . . ?
C3 N4 H4 107.1 . . ?
C5 N4 H4 107.1 . . ?
C17 N4 H4 107.1 . . ?
N4 C5 C6 112.2(3) . . ?
N4 C5 H5A 109.2 . . ?
C6 C5 H5A 109.2 . . ?
N4 C5 H5B 109.2 . . ?
C6 C5 H5B 109.2 . . ?
H5A C5 H5B 107.9 . . ?
C7 C6 C5 110.9(3) . . ?
C7 C6 H6A 109.5 . . ?
C5 C6 H6A 109.5 . . ?
C7 C6 H6B 109.5 . . ?
C5 C6 H6B 109.5 . . ?
H6A C6 H6B 108.0 . . ?
C6 C7 N8 111.3(3) . . ?
C6 C7 H7A 109.4 . . ?
N8 C7 H7A 109.4 . . ?
C6 C7 H7B 109.4 . . ?
N8 C7 H7B 109.4 . . ?
H7A C7 H7B 108.0 . . ?
C9 N8 C19 109.7(3) . . ?
C9 N8 C7 114.2(3) . . ?
C19 N8 C7 111.0(3) . . ?
C9 N8 H8 107.2 . . ?
C19 N8 H8 107.2 . . ?
C7 N8 H8 107.2 . . ?
N8 C9 C10 111.8(3) . . ?
N8 C9 H9A 109.3 . . ?
C10 C9 H9A 109.3 . . ?
N8 C9 H9B 109.3 . . ?
C10 C9 H9B 109.3 . . ?
H9A C9 H9B 107.9 . . ?
N11 C10 C9 110.9(3) . . ?
N11 C10 H10A 109.5 . . ?
C9 C10 H10A 109.5 . . ?
N11 C10 H10B 109.5 . . ?
C9 C10 H10B 109.5 . . ?
H10A C10 H10B 108.1 . . ?
C10 N11 C21 109.7(3) . . ?
C10 N11 C12 114.9(3) . . ?
C21 N11 C12 111.5(3) . . ?
C10 N11 H11 106.7 . . ?
C21 N11 H11 106.7 . . ?
C12 N11 H11 106.7 . . ?
N11 C12 C13 111.9(3) . . ?
N11 C12 H12A 109.2 . . ?
C13 C12 H12A 109.2 . . ?
N11 C12 H12B 109.2 . . ?
C13 C12 H12B 109.2 . . ?
H12A C12 H12B 107.9 . . ?
C14 C13 C12 110.0(3) . . ?
C14 C13 H13A 109.7 . . ?
C12 C13 H13A 109.7 . . ?
C14 C13 H13B 109.7 . . ?
C12 C13 H13B 109.7 . . ?
H13A C13 H13B 108.2 . . ?
N1 C14 C13 112.6(3) . . ?
N1 C14 H14A 109.1 . . ?
C13 C14 H14A 109.1 . . ?
N1 C14 H14B 109.1 . . ?
C13 C14 H14B 109.1 . . ?
H14A C14 H14B 107.8 . . ?
N1 C15 P16 115.4(2) . . ?
N1 C15 H15A 108.4 . . ?
P16 C15 H15A 108.4 . . ?
N1 C15 H15B 108.4 . . ?
P16 C15 H15B 108.4 . . ?
H15A C15 H15B 107.5 . . ?
O163 P16 O162 117.85(17) . . ?
O163 P16 O161 114.08(17) . . ?
O162 P16 O161 105.23(18) . . ?
O163 P16 C15 105.14(18) . . ?
O162 P16 C15 105.98(18) . . ?
O161 P16 C15 107.96(18) . . ?
C18 C17 N4 111.9(3) . . ?
C18 C17 H17A 109.2 . . ?
N4 C17 H17A 109.2 . . ?
C18 C17 H17B 109.2 . . ?
N4 C17 H17B 109.2 . . ?
H17A C17 H17B 107.9 . . ?
O182 C18 O181 127.2(4) . . ?
O182 C18 C17 121.8(4) . . ?
O181 C18 C17 111.1(4) . . ?
N8 C19 C20 111.3(3) . . ?
N8 C19 H19A 109.4 . . ?
C20 C19 H19A 109.4 . . ?
N8 C19 H19B 109.4 . . ?
C20 C19 H19B 109.4 . . ?
H19A C19 H19B 108.0 . . ?
O202 C20 O201 127.4(4) . . ?
O202 C20 C19 120.6(4) . . ?
O201 C20 C19 111.7(4) . . ?
N11 C21 C22 110.8(4) . . ?
N11 C21 H21A 109.5 . . ?
C22 C21 H21A 109.5 . . ?
N11 C21 H21B 109.5 . . ?
C22 C21 H21B 109.5 . . ?
H21A C21 H21B 108.1 . . ?
O222 C22 O221 126.7(4) . . ?
O222 C22 C21 121.8(4) . . ?
O221 C22 C21 111.4(4) . . ?

loop_
_geom_bond_atom_site_label_1
_geom_bond_atom_site_label_2
_geom_bond_distance
_geom_bond_site_symmetry_2
_geom_bond_publ_flag
Cl O12 1.412(3) . ?
Cl O14 1.412(4) . ?
Cl O11 1.437(3) . ?
Cl O13 1.448(4) . ?
Cl2 O24 1.409(4) . ?
Cl2 O21 1.411(4) . ?
Cl2 O22 1.424(3) . ?
Cl2 O23 1.459(4) . ?
N1 C2 1.500(5) . ?
N1 C15 1.508(5) . ?
N1 C14 1.516(5) . ?
N1 H1 0.9300 . ?
C2 C3 1.527(5) . ?
C2 H2A 0.9900 . ?
C2 H2B 0.9900 . ?
C3 N4 1.498(5) . ?
C3 H3A 0.9900 . ?
C3 H3B 0.9900 . ?
N4 C5 1.504(5) . ?
N4 C17 1.512(5) . ?
N4 H4 0.9300 . ?
C5 C6 1.517(5) . ?
C5 H5A 0.9900 . ?
C5 H5B 0.9900 . ?
C6 C7 1.516(5) . ?
C6 H6A 0.9900 . ?
C6 H6B 0.9900 . ?
C7 N8 1.517(5) . ?
C7 H7A 0.9900 . ?
C7 H7B 0.9900 . ?
N8 C9 1.490(5) . ?
N8 C19 1.506(5) . ?
N8 H8 0.9300 . ?
C9 C10 1.524(6) . ?
C9 H9A 0.9900 . ?
C9 H9B 0.9900 . ?
C10 N11 1.502(5) . ?
C10 H10A 0.9900 . ?
C10 H10B 0.9900 . ?
N11 C21 1.508(5) . ?
N11 C12 1.528(5) . ?
N11 H11 0.9300 . ?
C12 C13 1.547(5) . ?
C12 H12A 0.9900 . ?
C12 H12B 0.9900 . ?
C13 C14 1.528(5) . ?
C13 H13A 0.9900 . ?
C13 H13B 0.9900 . ?
C14 H14A 0.9900 . ?
C14 H14B 0.9900 . ?
C15 P16 1.828(4) . ?
C15 H15A 0.9900 . ?
C15 H15B 0.9900 . ?
P16 O163 1.467(3) . ?
P16 O162 1.503(3) . ?
P16 O161 1.585(3) . ?
C17 C18 1.491(6) . ?
C17 H17A 0.9900 . ?
C17 H17B 0.9900 . ?
C18 O182 1.213(5) . ?
C18 O181 1.286(5) . ?
C19 C20 1.526(6) . ?
C19 H19A 0.9900 . ?
C19 H19B 0.9900 . ?
C20 O202 1.214(5) . ?
C20 O201 1.284(5) . ?
C21 C22 1.509(6) . ?
C21 H21A 0.9900 . ?
C21 H21B 0.9900 . ?
C22 O222 1.202(5) . ?
C22 O221 1.301(5) . ?

loop_
_geom_torsion_atom_site_label_1
_geom_torsion_atom_site_label_2
_geom_torsion_atom_site_label_3
_geom_torsion_atom_site_label_4
_geom_torsion
_geom_torsion_site_symmetry_1
_geom_torsion_site_symmetry_2
_geom_torsion_site_symmetry_3
_geom_torsion_site_symmetry_4
_geom_torsion_publ_flag
C15 N1 C2 C3 -167.6(3) . . . . ?
C14 N1 C2 C3 66.4(4) . . . . ?
N1 C2 C3 N4 -171.6(3) . . . . ?
C2 C3 N4 C5 55.5(4) . . . . ?
C2 C3 N4 C17 -178.6(3) . . . . ?
C3 N4 C5 C6 57.0(4) . . . . ?
C17 N4 C5 C6 -67.1(4) . . . . ?
N4 C5 C6 C7 -180.0(3) . . . . ?
C5 C6 C7 N8 -177.5(3) . . . . ?
C6 C7 N8 C9 -57.0(4) . . . . ?
C6 C7 N8 C19 67.6(4) . . . . ?
C19 N8 C9 C10 173.0(3) . . . . ?
C7 N8 C9 C10 -61.7(4) . . . . ?
N8 C9 C10 N11 173.0(3) . . . . ?
C9 C10 N11 C21 170.3(3) . . . . ?
C9 C10 N11 C12 -63.1(4) . . . . ?
C10 N11 C12 C13 -58.3(4) . . . . ?
C21 N11 C12 C13 67.4(4) . . . . ?
N11 C12 C13 C14 172.7(3) . . . . ?
C2 N1 C14 C13 60.2(4) . . . . ?
C15 N1 C14 C13 -66.6(4) . . . . ?
C12 C13 C14 N1 -173.0(3) . . . . ?
C2 N1 C15 P16 63.5(3) . . . . ?
C14 N1 C15 P16 -168.1(3) . . . . ?
N1 C15 P16 O163 162.4(3) . . . . ?
N1 C15 P16 O162 36.9(3) . . . . ?
N1 C15 P16 O161 -75.4(3) . . . . ?
C3 N4 C17 C18 117.4(4) . . . . ?
C5 N4 C17 C18 -114.7(4) . . . . ?
N4 C17 C18 O182 -2.3(7) . . . . ?
N4 C17 C18 O181 178.9(4) . . . . ?
C9 N8 C19 C20 -79.4(4) . . . . ?
C7 N8 C19 C20 153.4(3) . . . . ?
N8 C19 C20 O202 5.5(6) . . . . ?
N8 C19 C20 O201 -169.3(4) . . . . ?
C10 N11 C21 C22 -152.1(3) . . . . ?
C12 N11 C21 C22 79.4(4) . . . . ?
N11 C21 C22 O222 13.9(6) . . . . ?
N11 C21 C22 O221 -167.6(3) . . . . ?
